data_7035302
loop_
_publ_author_name
'Evans, Daniel A.'
'Lee, Lucia Myongwon'
'Vargas-Baca, Ignacio'
'Cowley, Alan H.'

_publ_section_title
;
 Photophysical tuning of the aggregation-induced emission of a series of
 para-substituted aryl bis(imino)acenaphthene zinc complexes.
;
_journal_issue 26
_journal_name_full 'Dalton transactions (Cambridge, England : 2003)'
_journal_page_first 11984
_journal_page_last 11996
_journal_paper_doi 10.1039/c5dt01529d
_journal_volume 44
_journal_year 2015
_chemical_formula_moiety 'C27 H16 Cl4 F6 N2 Zn'
_chemical_formula_sum 'C27 H16 Cl4 F6 N2 Zn'
_chemical_formula_weight 689.59
_space_group_crystal_system monoclinic
_space_group_IT_number 14
_space_group_name_Hall '-P 2ybc'
_space_group_name_H-M_alt 'P 1 21/c 1'
_symmetry_space_group_name_Hall '-P 2ybc'
_symmetry_space_group_name_H-M 'P 1 21/c 1'
_atom_sites_solution_hydrogens geom
_audit_creation_method SHELXL-2014/7
_audit_update_record
;
2015-04-22 deposited with the CCDC.
2015-06-02 downloaded from the CCDC.
;
_cell_angle_alpha 90
_cell_angle_beta 111.023(4)
_cell_angle_gamma 90
_cell_formula_units_Z 4
_cell_length_a 13.7395(5)
_cell_length_b 11.9489(3)
_cell_length_c 17.6137(5)
_cell_measurement_reflns_used 4837
_cell_measurement_temperature 100(2)
_cell_measurement_theta_max 75.7620
_cell_measurement_theta_min 4.5650
_cell_volume 2699.19(16)
_computing_cell_refinement 'CrysAlisPro V 1.171.37.31, Agilent Technologies'
_computing_data_collection 'CrysAlisPro V 1.171.37.31, Agilent Technologies'
_computing_data_reduction 'CrysAlisPro V 1.171.37.31, Agilent Technologies'
_computing_molecular_graphics 'XP SHELXTL/PC, Siemens Analytical'
_computing_publication_material 'XL SHELXTL/PC, Siemens Analytical'
_computing_structure_refinement 'Shelxl-2013, Sheldrick, G. M.'
_computing_structure_solution
;

SUPERFLIP.  Palatinus, L. and Chapuis, G., J. Appl. Cryst. 40, 786-790.
;
_diffrn_ambient_temperature 100(2)
_diffrn_measured_fraction_theta_full 0.994
_diffrn_measured_fraction_theta_max 0.960
_diffrn_measurement_device_type 'Agilent SuperNova with AtlasS2 detector'
_diffrn_radiation_type CuK\a
_diffrn_radiation_wavelength 1.54184
_diffrn_reflns_av_R_equivalents 0.0313
_diffrn_reflns_av_unetI/netI 0.0378
_diffrn_reflns_laue_measured_fraction_full 0.994
_diffrn_reflns_laue_measured_fraction_max 0.960
_diffrn_reflns_limit_h_max 11
_diffrn_reflns_limit_h_min -17
_diffrn_reflns_limit_k_max 14
_diffrn_reflns_limit_k_min -13
_diffrn_reflns_limit_l_max 21
_diffrn_reflns_limit_l_min -15
_diffrn_reflns_number 10491
_diffrn_reflns_point_group_measured_fraction_full 0.994
_diffrn_reflns_point_group_measured_fraction_max 0.960
_diffrn_reflns_theta_full 67.684
_diffrn_reflns_theta_max 76.256
_diffrn_reflns_theta_min 4.575
_diffrn_source 'sealed X-ray source'
_exptl_absorpt_coefficient_mu 5.486
_exptl_absorpt_correction_T_max 1.00000
_exptl_absorpt_correction_T_min 0.50168
_exptl_absorpt_correction_type multi-scan
_exptl_absorpt_process_details
;
CrysAlisPro, Agilent Technologies,
Version 1.171.37.31 (release 14-01-2014 CrysAlis171 .NET)
(compiled Jan 14 2014,18:38:05)
Empirical absorption correction using spherical harmonics,
 implemented in SCALE3 ABSPACK scaling algorithm.
;
_exptl_crystal_colour yellow
_exptl_crystal_density_diffrn 1.697
_exptl_crystal_description prism
_exptl_crystal_F_000 1376
_exptl_crystal_size_max 0.420
_exptl_crystal_size_mid 0.090
_exptl_crystal_size_min 0.080
_refine_diff_density_max 0.434
_refine_diff_density_min -0.688
_refine_diff_density_rms 0.084
_refine_ls_extinction_method none
_refine_ls_goodness_of_fit_ref 0.980
_refine_ls_hydrogen_treatment constr
_refine_ls_matrix_type full
_refine_ls_number_parameters 390
_refine_ls_number_reflns 5421
_refine_ls_number_restraints 366
_refine_ls_restrained_S_all 0.965
_refine_ls_R_factor_all 0.0458
_refine_ls_R_factor_gt 0.0415
_refine_ls_shift/su_max 0.000
_refine_ls_shift/su_mean 0.000
_refine_ls_structure_factor_coef Fsqd
_refine_ls_weighting_details 'w=1/[\s^2^(Fo^2^)+(0.0706P)^2^+2.1343P] where P=(Fo^2^+2Fc^2^)/3'
_refine_ls_weighting_scheme calc
_refine_ls_wR_factor_gt 0.1110
_refine_ls_wR_factor_ref 0.1160
_reflns_Friedel_coverage 0.000
_reflns_number_gt 4837
_reflns_number_total 5421
_reflns_threshold_expression 'I > 2\s(I)'
_cod_data_source_file c5dt01529d2.cif
_cod_data_source_block shelxl
_cod_depositor_comments 'Adding full bibliography for 7035288--7035302.cif.'
_cod_database_code 7035302
_shelx_shelxl_version_number 2014/7
_shelx_space_group_comment
;
The symmetry employed for this shelxl refinement is uniquely defined
by the following loop, which should always be used as a source of
symmetry information in preference to the above space-group names.
They are only intended as comments.
;
_shelx_estimated_absorpt_t_min 0.207
_shelx_estimated_absorpt_t_max 0.668

loop_
_space_group_symop_operation_xyz
'x, y, z'
'-x, y+1/2, -z+1/2'
'-x, -y, -z'
'x, -y-1/2, z-1/2'

loop_
_atom_site_label
_atom_site_type_symbol
_atom_site_fract_x
_atom_site_fract_y
_atom_site_fract_z
_atom_site_U_iso_or_equiv
_atom_site_adp_type
_atom_site_occupancy
_atom_site_site_symmetry_order
_atom_site_calc_flag
_atom_site_refinement_flags_posn
_atom_site_refinement_flags_adp
_atom_site_refinement_flags_occupancy
_atom_site_disorder_assembly
_atom_site_disorder_group
C1 C 0.55217(17) 0.23489(18) 0.53834(13) 0.0177(4) Uani 1 1 d . U . . .
C2 C 0.53386(17) 0.14960(18) 0.59181(13) 0.0181(4) Uani 1 1 d . U . . .
C3 C 0.58932(18) 0.11113(19) 0.66920(14) 0.0202(4) Uani 1 1 d . U . . .
H3 H 0.6538 0.1445 0.7011 0.024 Uiso 1 1 calc R U . . .
C4 C 0.54775(19) 0.02053(19) 0.69998(14) 0.0219(5) Uani 1 1 d . U . . .
H4 H 0.5854 -0.0065 0.7532 0.026 Uiso 1 1 calc R U . . .
C5 C 0.45451(19) -0.02946(18) 0.65509(14) 0.0204(4) Uani 1 1 d . U . . .
H5 H 0.4288 -0.0895 0.6779 0.025 Uiso 1 1 calc R U . . .
C6 C 0.39642(17) 0.0080(2) 0.57498(14) 0.0192(4) Uani 1 1 d . U . . .
C7 C 0.43823(17) 0.09763(18) 0.54534(13) 0.0178(4) Uani 1 1 d . U . . .
C8 C 0.30115(18) -0.03764(19) 0.52124(15) 0.0217(4) Uani 1 1 d . U . . .
H8 H 0.2693 -0.0982 0.5385 0.026 Uiso 1 1 calc R U . . .
C9 C 0.25478(18) 0.0059(2) 0.44404(15) 0.0226(5) Uani 1 1 d . U . . .
H9 H 0.1913 -0.0262 0.4090 0.027 Uiso 1 1 calc R U . . .
C10 C 0.29802(18) 0.0961(2) 0.41519(14) 0.0216(4) Uani 1 1 d . U . . .
H10 H 0.2645 0.1242 0.3617 0.026 Uiso 1 1 calc R U . . .
C11 C 0.38982(17) 0.14239(19) 0.46624(13) 0.0181(4) Uani 1 1 d . U . . .
C12 C 0.46018(16) 0.23064(18) 0.45818(13) 0.0172(4) Uani 1 1 d . U . . .
C13 C 0.71246(18) 0.31707(19) 0.61803(14) 0.0203(4) Uani 1 1 d . U . . .
C14 C 0.81155(19) 0.2907(2) 0.62040(15) 0.0268(5) Uani 1 1 d . U . . .
H14 H 0.8218 0.2637 0.5731 0.032 Uiso 1 1 calc R U . . .
C15 C 0.8961(2) 0.3040(3) 0.69283(17) 0.0329(6) Uani 1 1 d . U . . .
H15 H 0.9643 0.2847 0.6955 0.039 Uiso 1 1 calc R U . . .
C16 C 0.88039(19) 0.3454(2) 0.76101(15) 0.0268(5) Uani 1 1 d . U . . .
C17 C 0.78131(19) 0.3753(2) 0.75760(14) 0.0240(5) Uani 1 1 d . U . . .
H17 H 0.7715 0.4054 0.8043 0.029 Uiso 1 1 calc R U . . .
C18 C 0.69652(18) 0.3610(2) 0.68582(14) 0.0219(4) Uani 1 1 d . U . . .
H18 H 0.6284 0.3810 0.6830 0.026 Uiso 1 1 calc R U . . .
C19 C 0.9708(2) 0.3631(3) 0.83853(17) 0.0370(6) Uani 1 1 d . U . . .
C20 C 0.37678(17) 0.30081(18) 0.32507(13) 0.0193(4) Uani 1 1 d . U . . .
C21 C 0.39621(19) 0.2748(2) 0.25460(14) 0.0227(5) Uani 1 1 d . U . . .
H21 H 0.4645 0.2552 0.2577 0.027 Uiso 1 1 calc R U . . .
C22 C 0.3149(2) 0.2780(2) 0.17979(14) 0.0256(5) Uani 1 1 d . U . . .
H22 H 0.3268 0.2581 0.1316 0.031 Uiso 1 1 calc R U . . .
C23 C 0.2165(2) 0.3103(2) 0.17586(15) 0.0271(5) Uani 1 1 d . U . . .
C24 C 0.19763(19) 0.3400(2) 0.24617(15) 0.0260(5) Uani 1 1 d . U . . .
H24 H 0.1301 0.3633 0.2426 0.031 Uiso 1 1 calc R U . . .
C25 C 0.27833(18) 0.3351(2) 0.32106(14) 0.0224(5) Uani 1 1 d . U . . .
H25 H 0.2664 0.3549 0.3692 0.027 Uiso 1 1 calc R U . . .
C26 C 0.1299(2) 0.3172(2) 0.09364(16) 0.0340(6) Uani 1 1 d . U . . .
Cl1 Cl 0.59357(5) 0.56824(5) 0.43218(4) 0.02864(15) Uani 1 1 d . U . . .
Cl2 Cl 0.70180(4) 0.30371(5) 0.37535(3) 0.02496(14) Uani 1 1 d . U . . .
F1 F 1.00057(14) 0.47156(17) 0.84890(12) 0.0486(5) Uani 1 1 d . U . . .
F2 F 1.05547(13) 0.30536(18) 0.84107(12) 0.0491(5) Uani 1 1 d . U . . .
F3 F 0.94882(15) 0.3349(2) 0.90386(10) 0.0570(6) Uani 1 1 d . U . . .
F4 F 0.1486(2) 0.2545(2) 0.03871(13) 0.0800(9) Uani 1 1 d . U . . .
F5 F 0.11870(14) 0.42086(17) 0.06366(10) 0.0446(4) Uani 1 1 d . U . . .
F6 F 0.03749(16) 0.2904(2) 0.09657(12) 0.0711(8) Uani 1 1 d . U . . .
N1 N 0.62601(15) 0.30339(16) 0.54383(11) 0.0179(4) Uani 1 1 d . U . . .
N2 N 0.46131(14) 0.29620(16) 0.40110(11) 0.0182(4) Uani 1 1 d . U . . .
Zn1 Zn 0.60226(2) 0.38500(2) 0.43402(2) 0.01825(11) Uani 1 1 d . U . . .
C27 C 1.0771(8) 0.5327(10) 0.6166(5) 0.056(2) Uani 0.72 1 d . U P A 1
H27C H 1.0982 0.4722 0.5873 0.067 Uiso 0.72 1 calc R U P A 1
H27D H 1.1016 0.6047 0.6021 0.067 Uiso 0.72 1 calc R U P A 1
Cl3 Cl 0.9384(3) 0.5351(2) 0.58563(16) 0.0610(6) Uani 0.72 1 d . U P A 1
Cl4 Cl 1.1355(3) 0.5107(3) 0.72191(17) 0.0723(10) Uani 0.72 1 d . U P A 1
C27' C 1.086(2) 0.558(3) 0.623(2) 0.099(14) Uani 0.28 1 d . U P A -1
H27E H 1.0958 0.6381 0.6382 0.119 Uiso 0.28 1 calc R U P A -1
H27F H 1.1167 0.5449 0.5803 0.119 Uiso 0.28 1 calc R U P A -1
Cl4' Cl 1.1465(7) 0.4773(9) 0.7044(6) 0.095(3) Uani 0.28 1 d . U P A -1
Cl3' Cl 0.9549(8) 0.5263(11) 0.5845(9) 0.139(6) Uani 0.28 1 d . U P A -1

loop_
_atom_site_aniso_label
_atom_site_aniso_U_11
_atom_site_aniso_U_22
_atom_site_aniso_U_33
_atom_site_aniso_U_23
_atom_site_aniso_U_13
_atom_site_aniso_U_12
C1 0.0199(10) 0.0202(10) 0.0117(9) -0.0001(8) 0.0043(8) 0.0036(8)
C2 0.0211(10) 0.0198(10) 0.0145(10) -0.0013(8) 0.0079(8) 0.0024(8)
C3 0.0224(10) 0.0232(10) 0.0132(10) -0.0007(8) 0.0042(8) 0.0005(8)
C4 0.0288(11) 0.0222(11) 0.0138(10) 0.0009(8) 0.0067(9) 0.0026(9)
C5 0.0264(11) 0.0195(10) 0.0169(10) 0.0013(8) 0.0096(9) 0.0013(8)
C6 0.0218(10) 0.0194(10) 0.0176(10) -0.0004(8) 0.0084(9) 0.0024(8)
C7 0.0220(10) 0.0180(9) 0.0146(10) -0.0008(8) 0.0078(8) 0.0020(8)
C8 0.0211(10) 0.0216(10) 0.0221(11) -0.0006(9) 0.0073(9) 0.0000(8)
C9 0.0191(10) 0.0236(11) 0.0215(11) -0.0008(9) 0.0029(9) -0.0013(9)
C10 0.0226(10) 0.0232(10) 0.0164(10) 0.0011(8) 0.0037(9) 0.0012(9)
C11 0.0206(10) 0.0197(10) 0.0150(10) -0.0001(8) 0.0073(8) 0.0005(8)
C12 0.0186(10) 0.0187(10) 0.0123(10) -0.0023(7) 0.0032(8) 0.0015(8)
C13 0.0210(10) 0.0214(10) 0.0157(10) 0.0024(8) 0.0034(9) -0.0032(8)
C14 0.0227(11) 0.0362(13) 0.0201(12) -0.0039(10) 0.0059(9) -0.0024(9)
C15 0.0219(11) 0.0456(15) 0.0282(13) -0.0027(11) 0.0053(10) -0.0013(10)
C16 0.0231(11) 0.0323(12) 0.0190(11) 0.0018(10) 0.0003(9) -0.0039(10)
C17 0.0269(11) 0.0281(12) 0.0146(10) 0.0002(9) 0.0044(9) -0.0059(9)
C18 0.0213(10) 0.0264(11) 0.0173(10) 0.0001(9) 0.0058(9) -0.0024(9)
C19 0.0271(12) 0.0511(16) 0.0251(13) -0.0024(12) -0.0001(11) -0.0030(11)
C20 0.0229(10) 0.0180(10) 0.0136(10) 0.0018(8) 0.0025(8) -0.0012(8)
C21 0.0279(11) 0.0235(11) 0.0163(11) 0.0025(8) 0.0073(9) 0.0010(9)
C22 0.0367(13) 0.0244(11) 0.0142(11) 0.0013(9) 0.0071(10) -0.0027(10)
C23 0.0320(12) 0.0268(12) 0.0158(11) 0.0032(9) 0.0005(10) -0.0044(9)
C24 0.0239(11) 0.0280(12) 0.0211(11) 0.0038(9) 0.0019(9) 0.0002(9)
C25 0.0258(11) 0.0237(11) 0.0156(10) 0.0015(8) 0.0048(9) 0.0003(9)
C26 0.0350(14) 0.0396(14) 0.0191(12) 0.0025(10) -0.0005(11) -0.0067(11)
Cl1 0.0392(3) 0.0191(3) 0.0321(3) 0.0000(2) 0.0183(3) 0.0013(2)
Cl2 0.0318(3) 0.0263(3) 0.0202(3) 0.0021(2) 0.0135(2) 0.0045(2)
F1 0.0327(9) 0.0538(11) 0.0445(11) -0.0151(8) -0.0042(8) -0.0111(8)
F2 0.0292(8) 0.0623(12) 0.0394(10) -0.0035(9) -0.0075(7) 0.0071(8)
F3 0.0418(10) 0.0986(17) 0.0193(8) 0.0053(9) -0.0028(7) -0.0113(10)
F4 0.0826(16) 0.0943(18) 0.0295(10) -0.0269(11) -0.0205(10) 0.0349(14)
F5 0.0381(9) 0.0568(11) 0.0277(8) 0.0184(8) -0.0020(7) 0.0006(8)
F6 0.0427(11) 0.117(2) 0.0323(10) 0.0273(11) -0.0130(8) -0.0412(12)
N1 0.0202(8) 0.0209(9) 0.0119(8) -0.0002(7) 0.0047(7) -0.0001(7)
N2 0.0199(9) 0.0204(9) 0.0129(8) -0.0007(7) 0.0040(7) -0.0001(7)
Zn1 0.02175(17) 0.01936(18) 0.01317(17) 0.00085(10) 0.00567(12) -0.00038(10)
C27 0.063(5) 0.065(4) 0.028(3) 0.009(2) 0.002(2) -0.026(3)
Cl3 0.0543(15) 0.0540(10) 0.0628(11) 0.0188(8) 0.0065(10) -0.0106(9)
Cl4 0.084(2) 0.089(2) 0.0290(6) 0.0108(9) 0.0024(8) -0.0307(15)
C27' 0.029(7) 0.12(2) 0.118(18) 0.076(18) -0.017(8) -0.019(9)
Cl4' 0.042(2) 0.109(7) 0.105(7) 0.069(5) -0.009(4) -0.013(3)
Cl3' 0.031(2) 0.141(8) 0.194(10) 0.095(7) -0.023(4) -0.018(3)

loop_
_atom_type_symbol
_atom_type_description
_atom_type_scat_dispersion_real
_atom_type_scat_dispersion_imag
_atom_type_scat_source
C C 0.0181 0.0091 'International Tables Vol C Tables 4.2.6.8 and 6.1.1.4'
H H 0.0000 0.0000 'International Tables Vol C Tables 4.2.6.8 and 6.1.1.4'
Cl Cl 0.3639 0.7018 'International Tables Vol C Tables 4.2.6.8 and 6.1.1.4'
F F 0.0727 0.0534 'International Tables Vol C Tables 4.2.6.8 and 6.1.1.4'
N N 0.0311 0.0180 'International Tables Vol C Tables 4.2.6.8 and 6.1.1.4'
Zn Zn -1.5491 0.6778 'International Tables Vol C Tables 4.2.6.8 and 6.1.1.4'

loop_
_geom_angle_atom_site_label_1
_geom_angle_atom_site_label_2
_geom_angle_atom_site_label_3
_geom_angle
N1 C1 C2 135.1(2)
N1 C1 C12 117.62(19)
C2 C1 C12 107.19(18)
C3 C2 C7 119.6(2)
C3 C2 C1 134.7(2)
C7 C2 C1 105.66(19)
C2 C3 C4 118.4(2)
C5 C4 C3 122.0(2)
C4 C5 C6 120.6(2)
C7 C6 C8 116.6(2)
C7 C6 C5 116.8(2)
C8 C6 C5 126.6(2)
C6 C7 C11 123.0(2)
C6 C7 C2 122.6(2)
C11 C7 C2 114.4(2)
C9 C8 C6 120.1(2)
C8 C9 C10 122.5(2)
C11 C10 C9 118.5(2)
C10 C11 C7 119.2(2)
C10 C11 C12 134.9(2)
C7 C11 C12 105.83(19)
N2 C12 C11 135.1(2)
N2 C12 C1 117.96(19)
C11 C12 C1 106.87(18)
C14 C13 C18 121.1(2)
C14 C13 N1 119.3(2)
C18 C13 N1 119.6(2)
C13 C14 C15 119.3(2)
C16 C15 C14 119.8(2)
C15 C16 C17 120.7(2)
C15 C16 C19 120.3(2)
C17 C16 C19 119.0(2)
C16 C17 C18 119.8(2)
C17 C18 C13 119.2(2)
F3 C19 F2 107.7(3)
F3 C19 F1 106.0(3)
F2 C19 F1 105.8(2)
F3 C19 C16 112.4(2)
F2 C19 C16 112.7(2)
F1 C19 C16 111.7(2)
C25 C20 C21 120.9(2)
C25 C20 N2 120.6(2)
C21 C20 N2 118.4(2)
C22 C21 C20 119.5(2)
C23 C22 C21 119.6(2)
C22 C23 C24 121.0(2)
C22 C23 C26 118.9(2)
C24 C23 C26 120.1(2)
C25 C24 C23 119.5(2)
C24 C25 C20 119.5(2)
F4 C26 F6 109.4(3)
F4 C26 F5 105.2(2)
F6 C26 F5 105.3(3)
F4 C26 C23 112.2(2)
F6 C26 C23 112.6(2)
F5 C26 C23 111.7(2)
C1 N1 C13 121.31(19)
C1 N1 Zn1 111.91(15)
C13 N1 Zn1 126.78(15)
C12 N2 C20 121.80(19)
C12 N2 Zn1 111.26(15)
C20 N2 Zn1 126.89(14)
N1 Zn1 N2 80.89(7)
N1 Zn1 Cl1 118.06(5)
N2 Zn1 Cl1 117.44(6)
N1 Zn1 Cl2 108.11(5)
N2 Zn1 Cl2 108.22(5)
Cl1 Zn1 Cl2 118.10(2)
Cl3' C27 Cl4' 120.4(8)
Cl3' C27 Cl4 113.4(8)
Cl4' C27 Cl4 18.5(5)
Cl3' C27 Cl3 4.8(6)
Cl4' C27 Cl3 119.4(7)
Cl4 C27 Cl3 111.0(6)
C27 Cl3 C27' 9.4(14)
Cl4' Cl4 C27' 76.1(19)
Cl4' Cl4 C27 68.6(12)
C27' Cl4 C27 10.9(14)
Cl3' C27' Cl4' 109.3(19)
Cl3' C27' Cl4 107.3(19)
Cl4' C27' Cl4 18.8(6)
Cl3' C27' Cl3 5.5(6)
Cl4' C27' Cl3 110.1(18)
Cl4 C27' Cl3 106.2(18)
Cl4 Cl4' C27 92.9(14)
Cl4 Cl4' C27' 85(2)
C27 Cl4' C27' 11.3(14)
C27 Cl3' C27' 10.2(16)

loop_
_geom_bond_atom_site_label_1
_geom_bond_atom_site_label_2
_geom_bond_distance
C1 N1 1.280(3)
C1 C2 1.469(3)
C1 C12 1.521(3)
C2 C3 1.380(3)
C2 C7 1.418(3)
C3 C4 1.419(3)
C4 C5 1.377(3)
C5 C6 1.421(3)
C6 C7 1.402(3)
C6 C8 1.420(3)
C7 C11 1.416(3)
C8 C9 1.380(3)
C9 C10 1.411(3)
C10 C11 1.375(3)
C11 C12 1.471(3)
C12 N2 1.279(3)
C13 C14 1.384(3)
C13 C18 1.392(3)
C13 N1 1.425(3)
C14 C15 1.393(3)
C15 C16 1.386(4)
C16 C17 1.387(4)
C16 C19 1.495(3)
C17 C18 1.389(3)
C19 F3 1.333(4)
C19 F2 1.339(4)
C19 F1 1.352(4)
C20 C25 1.391(3)
C20 C21 1.395(3)
C20 N2 1.425(3)
C21 C22 1.389(3)
C22 C23 1.384(4)
C23 C24 1.399(4)
C23 C26 1.511(3)
C24 C25 1.387(3)
C26 F4 1.320(4)
C26 F6 1.328(4)
C26 F5 1.333(3)
Cl1 Zn1 2.1924(6)
Cl2 Zn1 2.2127(6)
N1 Zn1 2.0845(18)
N2 Zn1 2.0992(19)
C27 Cl3' 1.569(15)
C27 Cl4' 1.637(12)
C27 Cl4 1.757(9)
C27 Cl3 1.784(12)
Cl3 C27' 1.92(3)
Cl4 Cl4' 0.558(13)
Cl4 C27' 1.73(3)
C27' Cl3' 1.72(3)
C27' Cl4' 1.69(3)
